data_4318345
loop_
_publ_author_name
'F. Albert Cotton'
'Lee M. Daniels'
'Chun Y. Liu'
'Carlos A. Murillo'
'Arthur J. Schultz'
'Xiaoping Wang'

_publ_section_title
;
 How to Make a Major Shift in a Redox Potential: Ligand Control of the
 Oxidation State of Dimolybdenum Units
;
_journal_name_full 'Inorganic Chemistry'
_journal_page_first 4232
_journal_page_last 4238
_journal_paper_doi 10.1021/ic025632w
_journal_volume 41
_journal_year 2002
_chemical_compound_source synthesis
_chemical_formula_structural (TBA)2[Mo2(Mo(CO)4(PhPO2)2)2]
_chemical_formula_sum 'C64 H92 Mo4 N2 O16 P4'
_chemical_formula_weight 1653.04
_chemical_name_systematic
; 
 ? 
;
_space_group_IT_number 61
_symmetry_cell_setting orthorhombic
_symmetry_space_group_name_Hall '-P 2ac 2ab'
_symmetry_space_group_name_H-M 'P b c a'
_atom_sites_solution_hydrogens geom
_atom_sites_solution_primary direct
_atom_sites_solution_secondary difmap
_audit_creation_method SHELXL
_cell_angle_alpha 90.00
_cell_angle_beta 90.00
_cell_angle_gamma 90.00
_cell_formula_units_Z 4
_cell_length_a 16.8653(12)
_cell_length_b 20.8607(14)
_cell_length_c 20.8820(14)
_cell_measurement_reflns_used 8392
_cell_measurement_temperature 213(2)
_cell_measurement_theta_max 27.508
_cell_measurement_theta_min 2.415
_cell_volume 7346.7(9)
_computing_cell_refinement SAINT
_computing_data_collection SMART
_computing_data_reduction SAINT
_computing_molecular_graphics XP
_computing_publication_material 'SHELXL-93 (Sheldrick, 1993)'
_computing_structure_refinement 'SHELXL-93 (Sheldrick, 1993)'
_computing_structure_solution 'SHELXS-86 (Sheldrick, 1990)'
_diffrn_ambient_temperature 213(2)
_diffrn_measurement_device 'Bruker SMART 1000'
_diffrn_measurement_method '\w scans'
_diffrn_radiation_monochromator graphite
_diffrn_radiation_source 'normal-focus sealed tube'
_diffrn_radiation_type MoK\a
_diffrn_radiation_wavelength 0.71073
_diffrn_reflns_av_R_equivalents 0.0295
_diffrn_reflns_av_sigmaI/netI 0.0190
_diffrn_reflns_limit_h_max 21
_diffrn_reflns_limit_h_min -17
_diffrn_reflns_limit_k_max 27
_diffrn_reflns_limit_k_min -27
_diffrn_reflns_limit_l_max 23
_diffrn_reflns_limit_l_min -26
_diffrn_reflns_number 43839
_diffrn_reflns_theta_max 27.55
_diffrn_reflns_theta_min 1.83
_diffrn_standards_number 0
_exptl_absorpt_coefficient_mu 0.816
_exptl_absorpt_correction_T_max 0.6938
_exptl_absorpt_correction_T_min 0.8131
_exptl_absorpt_correction_type multi-scan
_exptl_crystal_colour 'red brown'
_exptl_crystal_density_diffrn 1.495
_exptl_crystal_density_meas ?
_exptl_crystal_description block
_exptl_crystal_F_000 3384
_exptl_crystal_size_max 0.542
_exptl_crystal_size_mid 0.387
_exptl_crystal_size_min 0.260
_refine_diff_density_max 0.864
_refine_diff_density_min -0.609
_refine_diff_density_rms 0.121
_refine_ls_extinction_method none
_refine_ls_goodness_of_fit_all 1.267
_refine_ls_goodness_of_fit_obs 1.229
_refine_ls_hydrogen_treatment noref
_refine_ls_matrix_type full
_refine_ls_number_parameters 402
_refine_ls_number_reflns 8324
_refine_ls_number_restraints 9
_refine_ls_restrained_S_all 1.308
_refine_ls_restrained_S_obs 1.231
_refine_ls_R_factor_all 0.0623
_refine_ls_R_factor_obs 0.0488
_refine_ls_shift/esd_max 0.002
_refine_ls_shift/esd_mean 0.000
_refine_ls_structure_factor_coef Fsqd
_refine_ls_weighting_details 'w=1/[\s^2^(Fo^2^)+(0.0278P)^2^+28.4178P] where P=(Fo^2^+2Fc^2^)/3'
_refine_ls_weighting_scheme calc
_refine_ls_wR_factor_all 0.1304
_refine_ls_wR_factor_obs 0.1125
_reflns_number_observed 7120
_reflns_number_total 8392
_reflns_observed_criterion >2sigma(I)
_cod_data_source_file ic025632w_s2_2.cif
_cod_data_source_block 1b
_cod_depositor_comments
;
The following automatic conversions were performed:

'_geom_bond_publ_flag' value 'Y' changed to 'y' according to the
built-in table from CIF Core dictionary named 'cif_core.dic' version
2.4.1 from 2010-06-29.

Automatic conversion script
Id: cif_fix_values 1646 2011-03-28 12:23:43Z adriana 

The following automatic conversions were performed:

'_exptl_crystal_density_meas' value 'not measured' was changed to '?'
- the value is perceived as not measured.

Automatic conversion script
Id: cif_fix_values 3008 2015-01-20 13:52:24Z robertas 

The following automatic conversions were performed:

'_refine_ls_weighting_scheme' value 'calc
w=1/[\s^2^(Fo^2^)+(0.0278P)^2^+28.4178P] where P=(Fo^2^+2Fc^2^)/3'
was changed to 'calc'. New tag '_refine_ls_weighting_details' was
created. The value of the new tag was set to
'w=1/[\s^2^(Fo^2^)+(0.0278P)^2^+28.4178P] where P=(Fo^2^+2Fc^2^)/3'.

Automatic conversion script
Id: cif_fix_values 3143 2015-03-26 13:38:13Z robertas 
;
_cod_database_code 4318345

loop_
_symmetry_equiv_pos_as_xyz
'x, y, z'
'-x+1/2, -y, z+1/2'
'-x, y+1/2, -z+1/2'
'x+1/2, -y+1/2, -z'
'-x, -y, -z'
'x-1/2, y, -z-1/2'
'x, -y-1/2, z-1/2'
'-x-1/2, y-1/2, z'

loop_
_atom_site_aniso_label
_atom_site_aniso_U_11
_atom_site_aniso_U_22
_atom_site_aniso_U_33
_atom_site_aniso_U_23
_atom_site_aniso_U_13
_atom_site_aniso_U_12
Mo1 0.0315(2) 0.0230(2) 0.0272(2) 0.00243(14) 0.00128(14) 0.00458(14)
Mo2 0.0379(2) 0.0295(2) 0.0302(2) -0.0003(2) -0.0019(2) -0.0004(2)
P1 0.0313(6) 0.0285(5) 0.0280(5) 0.0020(4) 0.0015(4) 0.0027(4)
P2 0.0380(6) 0.0306(6) 0.0258(5) 0.0003(4) 0.0015(5) 0.0036(5)
O1 0.043(2) 0.054(2) 0.073(3) 0.007(2) -0.005(2) -0.010(2)
O2 0.115(4) 0.075(3) 0.049(3) -0.023(2) -0.018(3) -0.008(3)
O3 0.063(3) 0.038(2) 0.114(4) 0.019(2) 0.015(3) 0.011(2)
O4 0.079(3) 0.043(2) 0.070(3) 0.004(2) -0.016(2) 0.016(2)
O5 0.035(2) 0.0277(14) 0.0268(15) 0.0036(12) 0.0019(12) 0.0040(13)
O6 0.032(2) 0.0285(15) 0.032(2) 0.0012(12) 0.0009(13) 0.0056(12)
O7 0.038(2) 0.0254(14) 0.030(2) 0.0001(12) 0.0048(13) 0.0046(13)
O8 0.035(2) 0.0295(15) 0.0270(15) 0.0052(12) 0.0003(13) 0.0033(13)
C1 0.046(3) 0.033(2) 0.039(3) 0.003(2) -0.006(2) -0.002(2)
C2 0.060(3) 0.039(3) 0.044(3) -0.002(2) -0.001(3) -0.005(2)
C3 0.042(3) 0.040(3) 0.050(3) 0.005(2) 0.012(2) 0.000(2)
C4 0.036(2) 0.041(3) 0.027(2) -0.002(2) -0.006(2) -0.005(2)
C5 0.033(2) 0.034(2) 0.037(2) 0.002(2) 0.005(2) 0.002(2)
C6 0.037(3) 0.071(4) 0.044(3) -0.009(3) 0.002(2) -0.004(3)
C7 0.042(3) 0.100(5) 0.063(4) -0.007(4) 0.017(3) -0.011(3)
C8 0.054(4) 0.094(5) 0.054(4) -0.010(3) 0.021(3) 0.002(4)
C9 0.064(4) 0.071(4) 0.040(3) -0.012(3) 0.010(3) -0.002(3)
C10 0.038(3) 0.049(3) 0.050(3) -0.005(2) 0.010(2) -0.003(2)
C11 0.040(2) 0.041(2) 0.027(2) 0.001(2) 0.001(2) 0.005(2)
C12 0.045(3) 0.056(3) 0.031(2) 0.000(2) 0.001(2) -0.003(2)
C13 0.052(3) 0.071(4) 0.044(3) 0.005(3) 0.012(3) -0.006(3)
C14 0.064(4) 0.081(4) 0.036(3) -0.001(3) 0.012(3) 0.011(3)
C15 0.087(5) 0.067(4) 0.041(3) -0.015(3) 0.011(3) 0.006(4)
C16 0.073(4) 0.049(3) 0.044(3) -0.004(3) 0.010(3) 0.001(3)
N 0.058(3) 0.040(2) 0.052(3) 0.010(2) 0.010(2) 0.008(2)
C17 0.083(5) 0.073(4) 0.063(4) 0.019(4) -0.003(4) 0.025(4)
C18 0.097(6) 0.093(6) 0.103(7) 0.001(5) -0.049(5) 0.003(5)
C25 0.062(4) 0.035(3) 0.083(4) 0.014(3) 0.027(3) 0.003(3)
C26 0.058(4) 0.048(3) 0.118(6) 0.001(4) 0.013(4) -0.001(3)
C27 0.083(5) 0.065(4) 0.113(7) -0.012(4) 0.041(5) -0.026(4)
C28 0.073(5) 0.126(8) 0.141(9) -0.048(7) 0.026(6) -0.039(6)
C29 0.051(3) 0.032(2) 0.052(3) 0.008(2) 0.011(2) 0.002(2)
C30 0.073(4) 0.040(3) 0.078(4) 0.006(3) 0.024(4) 0.014(3)
C31 0.098(6) 0.053(4) 0.077(5) 0.011(4) 0.041(5) 0.011(4)

loop_
_atom_site_label
_atom_site_type_symbol
_atom_site_fract_x
_atom_site_fract_y
_atom_site_fract_z
_atom_site_U_iso_or_equiv
_atom_site_thermal_displace_type
_atom_site_occupancy
_atom_site_calc_flag
_atom_site_refinement_flags
_atom_site_disorder_group
Mo1 Mo 1.02149(2) -0.04866(2) 0.50892(2) 0.02725(10) Uani 1 d . .
Mo2 Mo 0.79750(2) -0.08257(2) 0.40232(2) 0.03253(11) Uani 1 d . .
P1 P 0.83797(7) -0.04521(5) 0.51198(5) 0.0293(2) Uani 1 d . .
P2 P 0.93428(7) -0.04050(6) 0.37898(5) 0.0315(2) Uani 1 d . .
O1 O 0.6278(2) -0.1343(2) 0.4373(2) 0.0566(10) Uani 1 d . .
O2 O 0.7611(4) -0.1335(2) 0.2638(2) 0.0797(15) Uani 1 d . .
O3 O 0.8832(3) -0.2141(2) 0.4329(3) 0.0719(14) Uani 1 d . .
O4 O 0.7286(3) 0.0558(2) 0.3710(2) 0.0638(12) Uani 1 d . .
O5 O 0.9155(2) -0.08269(14) 0.53502(14) 0.0299(6) Uani 1 d . .
O6 O 0.8656(2) 0.02815(14) 0.51282(14) 0.0309(6) Uani 1 d . .
O7 O 0.9997(2) -0.07892(14) 0.41919(14) 0.0309(6) Uani 1 d . .
O8 O 0.9475(2) 0.03198(14) 0.40011(14) 0.0306(6) Uani 1 d . .
C1 C 0.6905(3) -0.1148(2) 0.4262(2) 0.0393(11) Uani 1 d . .
C2 C 0.7757(4) -0.1133(3) 0.3133(3) 0.0478(13) Uani 1 d . .
C3 C 0.8505(3) -0.1675(2) 0.4221(3) 0.0442(12) Uani 1 d . .
C4 C 0.7533(3) 0.0065(2) 0.3825(2) 0.0348(10) Uani 1 d . .
C5 C 0.7754(3) -0.0454(2) 0.5838(2) 0.0347(10) Uani 1 d . .
C6 C 0.6998(3) -0.0707(3) 0.5856(3) 0.0504(14) Uani 1 d . .
H6B H 0.6788(3) -0.0902(3) 0.5494(3) 0.060 Uiso 1 calc R .
C7 C 0.6551(4) -0.0672(4) 0.6411(3) 0.068(2) Uani 1 d . .
H7A H 0.6041(4) -0.0842(4) 0.6418(3) 0.082 Uiso 1 calc R .
C8 C 0.6854(4) -0.0390(4) 0.6949(3) 0.067(2) Uani 1 d . .
H8B H 0.6552(4) -0.0371(4) 0.7321(3) 0.081 Uiso 1 calc R .
C9 C 0.7607(4) -0.0132(3) 0.6941(3) 0.058(2) Uani 1 d . .
H9A H 0.7816(4) 0.0060(3) 0.7305(3) 0.070 Uiso 1 calc R .
C10 C 0.8049(3) -0.0163(3) 0.6379(3) 0.0455(12) Uani 1 d . .
H10A H 0.8554(3) 0.0016(3) 0.6369(3) 0.055 Uiso 1 calc R .
C11 C 0.9742(3) -0.0399(2) 0.2976(2) 0.0358(10) Uani 1 d . .
C12 C 1.0147(3) 0.0126(3) 0.2744(2) 0.0441(12) Uani 1 d . .
H12A H 1.0209(3) 0.0487(3) 0.3001(2) 0.053 Uiso 1 calc R .
C13 C 1.0465(4) 0.0121(3) 0.2130(3) 0.0559(15) Uani 1 d . .
H13A H 1.0734(4) 0.0479(3) 0.1979(3) 0.067 Uiso 1 calc R .
C14 C 1.0387(4) -0.0404(3) 0.1747(3) 0.060(2) Uani 1 d . .
H14A H 1.0608(4) -0.0406(3) 0.1339(3) 0.072 Uiso 1 calc R .
C15 C 0.9981(4) -0.0925(3) 0.1966(3) 0.065(2) Uani 1 d . .
H15A H 0.9927(4) -0.1284(3) 0.1705(3) 0.078 Uiso 1 calc R .
C16 C 0.9648(4) -0.0925(3) 0.2577(3) 0.0554(15) Uani 1 d . .
H16A H 0.9361(4) -0.1279(3) 0.2717(3) 0.066 Uiso 1 calc R .
N N 0.7656(3) 0.1993(2) 0.5594(2) 0.0499(11) Uani 1 d . .
C17 C 0.8336(5) 0.1857(4) 0.6058(3) 0.073(2) Uani 1 d U .
H17A H 0.8637(5) 0.1494(4) 0.5899(3) 0.088 Uiso 1 calc R .
H17B H 0.8115(5) 0.1737(4) 0.6469(3) 0.088 Uiso 1 calc R .
C18 C 0.8905(6) 0.2424(5) 0.6156(5) 0.098(3) Uani 1 d U .
C19A C 0.9384(11) 0.2220(9) 0.6735(9) 0.115(6) Uiso 0.71(2) d P 1
C20A C 1.0030(11) 0.2841(9) 0.6794(9) 0.138(8) Uiso 0.71(2) d P 1
C19B C 0.9607(15) 0.2357(12) 0.6614(12) 0.051(7) Uiso 0.29(2) d P 2
C20B C 0.9088(21) 0.2418(17) 0.7265(17) 0.101(13) Uiso 0.29(2) d P 2
C21A C 0.7048(7) 0.2516(5) 0.5794(5) 0.042(3) Uiso 0.58(2) d P 1
C22A C 0.6505(8) 0.2317(6) 0.6352(6) 0.065(4) Uiso 0.58(2) d P 1
C23A C 0.6105(9) 0.2950(7) 0.6620(7) 0.072(4) Uiso 0.58(2) d P 1
C24A C 0.6730(11) 0.3237(8) 0.7088(9) 0.094(5) Uiso 0.58(2) d P 1
C21B C 0.7252(9) 0.2586(6) 0.5903(7) 0.034(3) Uiso 0.42(2) d P 2
C22B C 0.6920(9) 0.2480(7) 0.6576(7) 0.054(4) Uiso 0.42(2) d P 2
C23B C 0.6481(12) 0.3104(8) 0.6793(9) 0.061(4) Uiso 0.42(2) d P 2
C24B C 0.6328(21) 0.3091(15) 0.7471(17) 0.140(12) Uiso 0.42(2) d P 2
C25 C 0.7190(4) 0.1374(3) 0.5518(3) 0.060(2) Uani 1 d U .
H25A H 0.7548(4) 0.1042(3) 0.5370(3) 0.072 Uiso 1 calc R .
H25B H 0.6993(4) 0.1246(3) 0.5935(3) 0.072 Uiso 1 calc R .
C26 C 0.6495(4) 0.1415(3) 0.5059(4) 0.075(2) Uani 1 d U .
H26A H 0.6690(4) 0.1496(3) 0.4629(4) 0.090 Uiso 1 calc R .
H26B H 0.6156(4) 0.1770(3) 0.5180(4) 0.090 Uiso 1 calc R .
C27 C 0.6014(5) 0.0794(4) 0.5063(4) 0.087(2) Uani 1 d U .
H27A H 0.6350(5) 0.0440(4) 0.4934(4) 0.105 Uiso 1 calc R .
H27B H 0.5828(5) 0.0709(4) 0.5495(4) 0.105 Uiso 1 calc R .
C28 C 0.5308(5) 0.0838(5) 0.4613(5) 0.113(4) Uani 1 d U .
H28A H 0.5016(5) 0.0443(5) 0.4625(5) 0.170 Uiso 1 calc R .
H28B H 0.5492(5) 0.0916(5) 0.4185(5) 0.170 Uiso 1 calc R .
H28C H 0.4970(5) 0.1184(5) 0.4745(5) 0.170 Uiso 1 calc R .
C29 C 0.7980(3) 0.2221(2) 0.4954(3) 0.0450(12) Uani 1 d U .
H29A H 0.7537(3) 0.2300(2) 0.4669(3) 0.054 Uiso 1 calc R .
H29B H 0.8249(3) 0.2626(2) 0.5021(3) 0.054 Uiso 1 calc R .
C30 C 0.8550(4) 0.1766(3) 0.4623(3) 0.063(2) Uani 1 d U .
H30A H 0.8269(4) 0.1375(3) 0.4514(3) 0.076 Uiso 1 calc R .
H30B H 0.8971(4) 0.1654(3) 0.4919(3) 0.076 Uiso 1 calc R .
C31 C 0.8915(6) 0.2047(4) 0.4018(4) 0.076(3) Uani 0.890(12) d PU .
C32A C 0.8289(10) 0.2110(8) 0.3539(8) 0.151(6) Uiso 0.890(12) d P 1
C32B C 0.9675(21) 0.2360(16) 0.4227(16) 0.022(9) Uiso 0.110(12) d P 2

loop_
_atom_type_symbol
_atom_type_description
_atom_type_scat_dispersion_real
_atom_type_scat_dispersion_imag
_atom_type_scat_source
C C 0.0033 0.0016 'International Tables Vol C Tables 4.2.6.8 and 6.1.1.4'
H H 0.0000 0.0000 'International Tables Vol C Tables 4.2.6.8 and 6.1.1.4'
N N 0.0061 0.0033 'International Tables Vol C Tables 4.2.6.8 and 6.1.1.4'
O O 0.0106 0.0060 'International Tables Vol C Tables 4.2.6.8 and 6.1.1.4'
P P 0.1023 0.0942 'International Tables Vol C Tables 4.2.6.8 and 6.1.1.4'
Mo Mo -1.6832 0.6857 'International Tables Vol C Tables 4.2.6.8 and 6.1.1.4'

loop_
_geom_angle_atom_site_label_1
_geom_angle_atom_site_label_2
_geom_angle_atom_site_label_3
_geom_angle
_geom_angle_site_symmetry_1
_geom_angle_site_symmetry_3
_geom_angle_publ_flag
O5 Mo1 O8 92.09(12) . 5_756 y
O5 Mo1 O6 170.86(12) . 5_756 y
O8 Mo1 O6 85.96(12) 5_756 5_756 y
O5 Mo1 O7 88.81(12) . . y
O8 Mo1 O7 170.72(12) 5_756 . y
O6 Mo1 O7 91.70(12) 5_756 . y
O5 Mo1 Mo1 94.57(8) . 5_756 y
O8 Mo1 Mo1 94.99(9) 5_756 5_756 y
O6 Mo1 Mo1 94.49(9) 5_756 5_756 y
O7 Mo1 Mo1 94.15(9) . 5_756 y
C1 Mo2 C2 87.6(2) . . y
C1 Mo2 C3 93.1(2) . . y
C2 Mo2 C3 89.5(2) . . y
C1 Mo2 C4 91.6(2) . . y
C2 Mo2 C4 92.1(2) . . y
C3 Mo2 C4 175.2(2) . . y
C1 Mo2 P1 97.07(15) . . y
C2 Mo2 P1 174.8(2) . . y
C3 Mo2 P1 88.0(2) . . y
C4 Mo2 P1 90.08(12) . . y
C1 Mo2 P2 176.65(15) . . y
C2 Mo2 P2 95.8(2) . . y
C3 Mo2 P2 86.56(15) . . y
C4 Mo2 P2 88.72(14) . . y
P1 Mo2 P2 79.59(4) . . y
O5 P1 O6 103.1(2) . . y
O5 P1 C5 102.9(2) . . y
O6 P1 C5 99.2(2) . . y
O5 P1 Mo2 110.18(12) . . y
O6 P1 Mo2 112.69(12) . . y
C5 P1 Mo2 126.0(2) . . y
O8 P2 O7 103.5(2) . . y
O8 P2 C11 101.5(2) . . y
O7 P2 C11 103.7(2) . . y
O8 P2 Mo2 113.98(13) . . y
O7 P2 Mo2 110.83(12) . . y
C11 P2 Mo2 121.4(2) . . y
P1 O5 Mo1 118.4(2) . . y
P1 O6 Mo1 118.6(2) . 5_756 y
P2 O7 Mo1 117.2(2) . . y
P2 O8 Mo1 117.7(2) . 5_756 y
O1 C1 Mo2 177.1(5) . . y
O2 C2 Mo2 176.4(5) . . y
O3 C3 Mo2 177.3(5) . . y
O4 C4 Mo2 179.4(4) . . y
C10 C5 C6 118.7(5) . . ?
C10 C5 P1 117.5(4) . . ?
C6 C5 P1 123.7(4) . . ?
C5 C6 C7 120.5(5) . . ?
C8 C7 C6 120.4(6) . . ?
C7 C8 C9 120.2(6) . . ?
C8 C9 C10 119.1(6) . . ?
C5 C10 C9 121.2(5) . . ?
C12 C11 C16 118.3(5) . . ?
C12 C11 P2 121.0(4) . . ?
C16 C11 P2 120.7(4) . . ?
C11 C12 C13 120.6(5) . . ?
C14 C13 C12 120.7(6) . . ?
C13 C14 C15 119.5(5) . . ?
C14 C15 C16 120.6(6) . . ?
C11 C16 C15 120.2(6) . . ?
C29 N C25 111.1(5) . . ?
C29 N C17 110.2(5) . . ?
C25 N C17 107.3(5) . . ?
C29 N C21B 105.9(6) . . ?
C25 N C21B 119.5(7) . . ?
C17 N C21B 102.4(7) . . ?
C29 N C21A 104.7(5) . . ?
C25 N C21A 106.4(6) . . ?
C17 N C21A 117.1(6) . . ?
N C17 C18 114.2(5) . . ?
C19A C18 C17 102.9(10) . . ?
C19B C18 C17 119.8(12) . . ?
C18 C19A C20A 100.7(13) . . ?
C18 C19B C20B 95.7(19) . . ?
C22A C21A N 114.0(8) . . ?
C21A C22A C23A 107.2(10) . . ?
C24A C23A C22A 104.7(12) . . ?
C22B C21B N 115.3(10) . . ?
C21B C22B C23B 108.6(12) . . ?
C24B C23B C22B 110.7(17) . . ?
C26 C25 N 114.7(5) . . ?
C25 C26 C27 111.0(6) . . ?
C28 C27 C26 111.1(8) . . ?
C30 C29 N 115.6(4) . . ?
C29 C30 C31 113.1(5) . . ?
C32A C31 C30 108.1(9) . . ?
C32B C31 C30 105.6(15) . . ?

loop_
_geom_bond_atom_site_label_1
_geom_bond_atom_site_label_2
_geom_bond_distance
_geom_bond_site_symmetry_2
_geom_bond_publ_flag
Mo1 O5 1.999(3) . y
Mo1 O8 2.001(3) 5_756 y
Mo1 O6 2.004(3) 5_756 y
Mo1 O7 2.011(3) . y
Mo1 Mo1 2.1874(7) 5_756 y
Mo2 C1 1.989(5) . y
Mo2 C2 2.001(5) . y
Mo2 C3 2.026(5) . y
Mo2 C4 2.045(5) . y
Mo2 P1 2.5134(12) . y
Mo2 P2 2.5158(13) . y
P1 O5 1.598(3) . y
P1 O6 1.600(3) . y
P1 C5 1.834(5) . y
P2 O8 1.591(3) . y
P2 O7 1.602(3) . y
P2 C11 1.827(5) . y
O1 C1 1.156(6) . y
O2 C2 1.142(6) . y
O3 C3 1.141(6) . y
O4 C4 1.135(6) . y
O6 Mo1 2.004(3) 5_756 y
O8 Mo1 2.001(3) 5_756 y
C5 C10 1.375(7) . ?
C5 C6 1.380(7) . ?
C6 C7 1.385(8) . ?
C7 C8 1.367(9) . ?
C8 C9 1.379(9) . ?
C9 C10 1.392(7) . ?
C11 C12 1.379(7) . ?
C11 C16 1.388(7) . ?
C12 C13 1.390(7) . ?
C13 C14 1.362(9) . ?
C14 C15 1.363(9) . ?
C15 C16 1.394(8) . ?
N C29 1.519(7) . ?
N C25 1.519(7) . ?
N C17 1.527(8) . ?
N C21B 1.553(14) . ?
N C21A 1.555(12) . ?
C17 C18 1.536(12) . ?
C18 C19A 1.52(2) . ?
C18 C19B 1.53(3) . ?
C19A C20A 1.70(3) . ?
C19B C20B 1.62(5) . ?
C21A C22A 1.54(2) . ?
C22A C23A 1.58(2) . ?
C23A C24A 1.56(2) . ?
C21B C22B 1.53(2) . ?
C22B C23B 1.57(2) . ?
C23B C24B 1.44(4) . ?
C25 C26 1.518(10) . ?
C26 C27 1.529(9) . ?
C27 C28 1.520(13) . ?
C29 C30 1.517(7) . ?
C30 C31 1.525(9) . ?
C31 C32A 1.46(2) . ?
C31 C32B 1.50(4) . ?
